data_7231798
loop_
_publ_author_name
'Heine, Miriam'
'Fink, Lothar'
'Schmidt, Martin U.'

_publ_section_title
;
 3-Cyanopyridine as a bridging and terminal ligand in coordination
 polymers
;
_journal_issue 46
_journal_name_full CrystEngComm
_journal_page_first 7556
_journal_paper_doi 10.1039/C8CE01568F
_journal_volume 20
_journal_year 2018
_chemical_formula_iupac 'C24 H16 Br2 N8 Ni'
_chemical_formula_moiety 'C24 H16 Br2 N8 Ni'
_chemical_formula_structural 'C24 H16 Br2 N8 Ni'
_chemical_formula_sum 'C24 H16 Br2 N8 Ni'
_chemical_formula_weight 635.20
_chemical_name_common Dibromo-tetra(3-cyanopyridine)nickelat
_chemical_name_mineral NiBr2(3cypy)4
_chemical_name_systematic
; 
Dibromo-tetra(3-cyanopyridine)nickelat
;
_space_group_IT_number 104
_space_group_name_Hall 'P 4 -2n'
_space_group_name_H-M_alt 'P 4 n c'
_symmetry_cell_setting tetragonal
_symmetry_space_group_name_Hall 'P 4 -2n'
_symmetry_space_group_name_H-M 'P 4 n c'
_cell_angle_alpha 90
_cell_angle_beta 90
_cell_angle_gamma 90
_cell_formula_units_Z 2
_cell_length_a 10.9722(9)
_cell_length_b 10.9722(9)
_cell_length_c 10.4600(3)
_cell_measurement_temperature 298
_cell_volume 1259.27(15)
_computing_cell_refinement 'DASH (David <i> et al.</i> , 2004)'
_computing_data_collection 'STOE WINXPOW (STOE & Cie GmbH, 2004)'
_computing_data_reduction 'DASH (David <i>et al.</i>, 2004)'
_computing_molecular_graphics 'MERCURY (Macrea <i>et al.</i>)'
_computing_structure_refinement 'TOPAS (Coelho, 2007)'
_computing_structure_solution 'DASH (David <i>et al.</i>, 2004)'
_diffrn_ambient_temperature 298
_diffrn_detector_type 'lin psd'
_diffrn_measurement_device_type 'STOE Stadi-P'
_diffrn_radiation_monochromator 'primary focussing, Ge 111'
_diffrn_radiation_source 'X-ray tube'
_diffrn_radiation_type 'Cu K\a~1~'
_diffrn_radiation_wavelength 1.540598
_exptl_crystal_colour colorless
_exptl_crystal_density_diffrn 1.674
_pd_instr_location ' ?'
_pd_meas_2theta_range_max 100
_pd_meas_2theta_range_min 3
_pd_meas_number_of_points 9700
_pd_meas_scan_method step
_pd_proc_2theta_range_max 100
_pd_proc_2theta_range_min 3
_pd_proc_info_excluded_regions '15.40  15.82'
_pd_proc_ls_background_function 'Chebychev polynomial'
_pd_proc_ls_pref_orient_corr none
_pd_proc_ls_profile_function
;
modified spherical harmonics(Coelho, 2007)
;
_pd_proc_ls_prof_R_factor 0.04179
_pd_proc_ls_prof_wR_expected 0.02891
_pd_proc_ls_prof_wR_factor 0.05366
_pd_spec_mounting
;
Specimen was sealed in a 0.7 mm diameter borosilicate glass capillary 
;
_pd_spec_mount_mode transmission
_pd_spec_shape cylinder
_pd_spec_size_axial 12
_pd_spec_size_equat 0.7
_pd_spec_size_thick 0.7
_refine_ls_extinction_method none
_refine_ls_goodness_of_fit_all 1.856
_refine_ls_hydrogen_treatment mixed
_refine_ls_matrix_type fullcycle
_refine_ls_number_constraints 2
_refine_ls_number_parameters 78
_refine_ls_number_restraints 29
_refine_ls_R_I_factor 0.00440
_refine_ls_weighting_details w=1/\s(Y~obs~)^2^
_refine_ls_weighting_scheme sigma
_cod_data_source_file c8ce01568f14.cif
_cod_data_source_block NiBr2(3-cypy)4
_cod_depositor_comments 'Adding full bibliography for 7231797--7231808.cif.'
_cod_original_cell_volume 1259.32(5)
_cod_original_sg_symbol_H-M 'P  4 n c'
_cod_database_code 7231798

loop_
_symmetry_equiv_pos_as_xyz
'-x, -y, z'
'-x+1/2, y+1/2, z+1/2'
'-y, x, z'
'-y+1/2, -x+1/2, z+1/2'
'y, -x, z'
'y+1/2, x+1/2, z+1/2'
'x, y, z'
'x+1/2, -y+1/2, z+1/2'

loop_
_atom_site_label
_atom_site_type_symbol
_atom_site_symmetry_multiplicity
_atom_site_fract_x
_atom_site_fract_y
_atom_site_fract_z
_atom_site_occupancy
_atom_site_B_iso_or_equiv
_atom_site_U_iso_or_equiv
N1 N 0 0.1550(8) 0.1168(4) 0.2879(1) 1 3.2527 0.04120
C2 C 0 0.2538(3) 0.0977(7) 0.2113(3) 1 3.2527 0.04120
C3 C 0 0.1595(3) 0.2102(3) 0.3732(4) 1 3.2527 0.04120
Ni4 Ni 0 0 0 0.2891(1) 1 3.2527 0.04120
C5 C 0 0.3549(7) 0.1729(6) 0.2229(9) 1 3.2527 0.04120
H6 H 0 0.2555(4) 0.0306(4) 0.1476(3) 1 3.90324 0.04944
C7 C 0 0.2581(6) 0.2869(1) 0.3870(1) 1 3.2527 0.04120
H8 H 0 0.0901(2) 0.2268(1) 0.4296(3) 1 3.90324 0.04944
Br9 Br 0 0 0 0.0425(7) 1 3.2527 0.04120
Br10 Br 0 0 0 0.5427(6) 1 3.2527 0.04120
C11 C 0 0.3579(9) 0.2676(8) 0.3103(4) 1 3.2527 0.04120
C12 C 0 0.4606(2) 0.1528(9) 0.1447(2) 1 3.2527 0.04120
H13 H 0 0.2567(3) 0.3535(1) 0.4500(5) 1 3.90324 0.04944
H14 H 0 0.4289(9) 0.3217(1) 0.3184(9) 1 3.90324 0.04944
N15 N 0 0.5503(6) 0.1258(8) 0.0972(5) 1 3.2527 0.04120

loop_
_atom_type_symbol
_atom_type_description
_atom_type_scat_source
C C 'International Tables Vol C Table 6.1.1.4'
H H 'International Tables Vol C Table 6.1.1.4'
Ni Ni 'International Tables Vol C Table 6.1.1.4'
Br Br 'International Tables Vol C Table 6.1.1.4'
N N 'International Tables Vol C Table 6.1.1.4'

loop_
_geom_angle_atom_site_label_1
_geom_angle_atom_site_label_2
_geom_angle_atom_site_label_3
_geom_angle
C2 N1 C3 118.2087(1)
C2 N1 Ni4 123.1468(7)
C3 N1 Ni4 118.7550(7)
N1 C2 C5 119.4989(9)
N1 C2 H6 121.5196(5)
C5 C2 H6 118.9790(2)
N1 C3 C7 123.8332(9)
N1 C3 H8 120.4516(1)
C7 C3 H8 115.7148(9)
N1 Ni4 Br9 89.6643(2)
N1 Ni4 Br10 90.3446(8)
Br9 Ni4 Br10 180.0000(1)
C2 C5 C11 121.5572(7)
C2 C5 C12 120.2684(3)
C11 C5 C12 118.1699(5)
C3 C7 C11 118.1152(2)
C3 C7 H13 120.7049(1)
C11 C7 H13 121.1798(4)
C5 C11 C7 118.7855(1)
C5 C11 H14 121.9488(1)
C7 C11 H14 119.2638(1)
C5 C12 N15 169.6401(3)

loop_
_geom_bond_atom_site_label_1
_geom_bond_atom_site_label_2
_geom_bond_distance
N1 C2 1.3636(1)
N1 C3 1.3598(2)
N1 Ni4 2.1308(7)
C2 C5 1.3881(7)
C2 H6 0.9934(2)
C3 C7 1.3783(2)
C3 H8 0.9803(2)
Ni4 Br9 2.5797(3)
Ni4 Br10 2.6536(1)
C5 C11 1.3842(1)
C5 C12 1.4361(7)
C7 C11 1.3738(6)
C7 H13 0.9844(1)
C11 H14 0.9825(9)
C12 N15 1.1418(9)
